data_2009039
loop_
_publ_author_name
'Umehara, Misao'
'Hosomi, Hiroyuki'
'Ohba, Shigeru'

_publ_section_title
;
 4-Methylbicyclo[6.3.0]undecane-2,6-dione, (I),
 7-bromo-4-methylbicyclo[6.3.0]undecane-2,6-dione, (II),
 7-acetonyl-4-methylbicyclo[6.3.0]undecane-2,6-dione, (III), and
 8-methyltricyclo[9.3.0.0^2,6^]tetradec-5-ene-4,10-dione, (IV)
;
_journal_issue 10
_journal_name_full 'Acta Crystallographica Section C'
_journal_page_first 1721
_journal_page_last 1725
_journal_paper_doi 10.1107/S0108270199007088
_journal_volume 55
_journal_year 1999
_chemical_formula_moiety 'C12 H17 Br1 O2'
_chemical_formula_sum 'C12 H17 Br O2'
_chemical_formula_weight 273.17
_chemical_name_systematic
;
7-Bromo-4-methylbicyclo[6.3.0]undecane-2,6-dione
;
_space_group_IT_number 2
_symmetry_cell_setting triclinic
_symmetry_space_group_name_Hall '-P 1'
_symmetry_space_group_name_H-M 'P -1'
_atom_type_scat_source 'International Tables Vol.IV(1974)'
_cell_angle_alpha 92.84(2)
_cell_angle_beta 101.39(2)
_cell_angle_gamma 87.87(2)
_cell_formula_units_Z 2
_cell_length_a 7.4420(10)
_cell_length_b 14.747(3)
_cell_length_c 5.586(2)
_cell_measurement_reflns_used 25
_cell_measurement_temperature 298
_cell_measurement_theta_max 15.0
_cell_measurement_theta_min 14.7
_cell_volume 600.0(3)
_computing_cell_refinement ' AFC/MSC Diffractometer Control System'
_computing_data_collection
; AFC/MSC Diffractometer Control System
(Rigaku Corporation, 1993)
;
_computing_data_reduction 'local programs'
_computing_molecular_graphics CRYSTAN-GM
_computing_publication_material CRYSTAN-GM
_computing_structure_refinement CRYSTAN-GM
_computing_structure_solution ' CRYSTAN-GM (Edwards et al., 1996)'
_diffrn_measurement_device_type 'Rigaku AFC-5'
_diffrn_measurement_method \q-2\q
_diffrn_radiation_type 'Mo K\a'
_diffrn_radiation_wavelength 0.71073
_diffrn_reflns_av_R_equivalents 0.015
_diffrn_reflns_limit_h_max 9
_diffrn_reflns_limit_h_min 0
_diffrn_reflns_limit_k_max 18
_diffrn_reflns_limit_k_min -18
_diffrn_reflns_limit_l_max 7
_diffrn_reflns_limit_l_min -7
_diffrn_reflns_number 2286
_diffrn_reflns_theta_max 25.0
_diffrn_standards_decay_% 0
_diffrn_standards_interval_count 100
_diffrn_standards_number 3
_exptl_absorpt_coefficient_mu 3.405
_exptl_absorpt_correction_T_max 0.605
_exptl_absorpt_correction_T_min 0.175
_exptl_absorpt_correction_type integration
_exptl_absorpt_process_details '(Coppens et al., 1965)'
_exptl_crystal_colour Colourless
_exptl_crystal_density_diffrn 1.512
_exptl_crystal_density_method 'not measured'
_exptl_crystal_description Plate-like
_exptl_crystal_F_000 280
_exptl_crystal_size_max 0.75
_exptl_crystal_size_mid 0.55
_exptl_crystal_size_min 0.15
_refine_diff_density_max 0.37
_refine_diff_density_min -0.59
_refine_ls_extinction_method None
_refine_ls_goodness_of_fit_ref 1.07
_refine_ls_hydrogen_treatment constr
_refine_ls_number_parameters 153
_refine_ls_number_reflns 1908
_refine_ls_R_factor_gt 0.042
_refine_ls_shift/su_max 0.002
_refine_ls_shift/su_mean 0.0003
_refine_ls_structure_factor_coef F
_refine_ls_weighting_details 'w = 1/[\s^2^(F) + 0.0009F^2^]'
_refine_ls_weighting_scheme calc
_refine_ls_wR_factor_ref 0.049
_reflns_number_gt 1542
_reflns_number_total 2107
_reflns_threshold_expression 'I > 2\s(I)'
_cod_data_source_file oa1088.cif
_cod_data_source_block II
_cod_depositor_comments
;
The following automatic conversions were performed:
'_symmetry_cell_setting' value 'Triclinic' changed to 'triclinic'
according to '/home/saulius/struct/CIF-dictionaries/cif_core.dic'
dictionary named 'cif_core.dic' version 2.4.1 from 2010-06-29.

Automatic conversion script
Id: cif_fix_enum 1527 2010-12-29 10:47:43Z saulius 

The following automatic conversions were performed:

'_atom_site_thermal_displace_type' tag value 'Uij' was replaced with
'Uani' value 15 times.

Automatic conversion script
Id: cif_fix_values 1646 2011-03-28 12:23:43Z adriana 

The following automatic conversions were performed:

'_symmetry_cell_setting' value 'Triclinic' changed to 'triclinic'
according to /home/saulius/struct/CIF-dictionaries/cif_core.dic
dictionary named 'cif_core.dic' version 2.4.1 from 2010-06-29.

Automatic conversion script
Id: cif_fix_values 1715 2011-07-08 13:25:40Z adriana 
;
_cod_original_cell_volume 600.1(3)
_cod_original_sg_symbol_H-M 'P -1          '
_cod_original_formula_sum 'C12 H17 Br1 O2'
_cod_database_code 2009039

loop_
_symmetry_equiv_pos_as_xyz
+x,+y,+z
-x,-y,-z

loop_
_atom_site_aniso_label
_atom_site_aniso_U_11
_atom_site_aniso_U_22
_atom_site_aniso_U_33
_atom_site_aniso_U_12
_atom_site_aniso_U_13
_atom_site_aniso_U_23
Br1 .0808(3) .0536(2) .0847(3) -.0256(2) .0119(2) .0050(2)
O2 .0750(10) .071(2) .0740(10) -.0090(10) .0400(10) .0230(10)
O3 .0710(10) .081(2) .0350(10) -.0030(10) .0130(10) .0020(10)
C4 .058(2) .044(2) .049(2) -.0040(10) .0190(10) -.0060(10)
C5 .0460(10) .041(2) .044(2) .0050(10) .0180(10) .0040(10)
C6 .075(2) .052(2) .072(2) .014(2) .018(2) .017(2)
C7 .061(2) .088(3) .070(3) .017(2) .008(2) .016(2)
C8 .038(2) .082(2) .063(2) -.0040(10) .0090(10) .010(2)
C9 .0420(10) .059(2) .045(2) .0010(10) .0210(10) .0000(10)
C10 .0400(10) .049(2) .044(2) -.0090(10) .0090(10) .0040(10)
C11 .053(2) .040(2) .047(2) -.0050(10) .0140(10) -.0020(10)
C12 .049(2) .043(2) .045(2) .0020(10) .0140(10) .0090(10)
C13 .0380(10) .058(2) .040(2) .0010(10) .0060(10) .0100(10)
C14 .0430(10) .055(2) .030(2) -.0130(10) .0060(10) -.0010(10)
C15 .060(2) .053(2) .066(2) .011(2) .021(2) .007(2)

loop_
_atom_site_label
_atom_site_fract_x
_atom_site_fract_y
_atom_site_fract_z
_atom_site_U_iso_or_equiv
_atom_site_thermal_displace_type
_atom_site_occupancy
Br1 1.29550(5) .42710(2) .38620(7) .07370(10) Uani 1.000
O2 .8555(3) .1222(2) .5221(4) .0707(9) Uani 1.000
O3 1.2308(3) .2483(2) .7860(3) .0630(8) Uani 1.000
C4 1.1175(4) .3421(2) .4575(5) .0520(10) Uani 1.000
C5 .9790(3) .3165(2) .2324(5) .0437(9) Uani 1.000
C6 .8592(4) .3937(2) .1065(6) .0660(10) Uani 1.000
C7 .6862(4) .3479(3) -.0409(6) .0730(10) Uani 1.000
C8 .6988(4) .2495(2) .0376(6) .0610(10) Uani 1.000
C9 .8382(3) .2496(2) .2792(5) .0490(10) Uani 1.000
C10 .9074(3) .1563(2) .3561(5) .0444(9) Uani 1.000
C11 1.0413(3) .1057(2) .2252(5) .0480(10) Uani 1.000
C12 1.2409(3) .1051(2) .3638(5) .0450(10) Uani 1.000
C13 1.3238(3) .1990(2) .4177(5) .0450(10) Uani 1.000
C14 1.2279(3) .2622(2) .5729(5) .0440(10) Uani 1.000
C15 1.3581(4) .0447(2) .2212(6) .0600(10) Uani 1.000
H4 1.05250 .37080 .57430 .056(8) Uiso 1.000
H5 1.04710 .28980 .11640 .020(5) Uiso 1.000
H6A .92190 .42490 .00190 .070(9) Uiso 1.000
H6B .82680 .43630 .22760 .090(10) Uiso 1.000
H7A .68480 .35010 -.21280 .110(10) Uiso 1.000
H7B .57710 .37790 -.00570 .110(10) Uiso 1.000
H8A .74230 .20970 -.08120 .067(9) Uiso 1.000
H8B .58130 .22990 .05760 .056(8) Uiso 1.000
H9 .78190 .27260 .41130 .051(8) Uiso 1.000
H11A 1.03870 .13390 .07320 .052(8) Uiso 1.000
H11B 1.00300 .04420 .19180 .054(8) Uiso 1.000
H12 1.24170 .07940 .51860 .035(6) Uiso 1.000
H13A 1.32020 .22600 .26380 .030(6) Uiso 1.000
H13B 1.44930 .19180 .49960 .042(7) Uiso 1.000
H15A 1.48170 .04410 .31270 .070(10) Uiso 1.000
H15B 1.35380 .06880 .06360 .080(10) Uiso 1.000
H15C 1.31280 -.01590 .19970 .080(10) Uiso 1.000

loop_
_geom_angle_atom_site_label_1
_geom_angle_atom_site_label_2
_geom_angle_atom_site_label_3
_geom_angle
_geom_angle_publ_flag
Br1 C4 C5 111.6(2) no
Br1 C4 C14 106.3(2) no
C5 C4 C14 113.6(3) no
C4 C5 C6 116.8(3) no
C4 C5 C9 113.4(3) no
C6 C5 C9 103.1(2) no
C5 C6 C7 105.3(3) no
C6 C7 C8 105.9(3) no
C7 C8 C9 105.2(3) no
C5 C9 C8 101.9(3) no
C5 C9 C10 117.5(2) no
C8 C9 C10 113.7(3) no
O2 C10 C9 120.1(3) no
O2 C10 C11 120.3(3) no
C9 C10 C11 119.6(3) no
C10 C11 C12 114.9(3) no
C11 C12 C13 114.7(3) no
C11 C12 C15 109.2(3) no
C13 C12 C15 110.0(3) no
C12 C13 C14 114.8(3) no
O3 C14 C4 119.4(3) no
O3 C14 C13 121.5(3) no
C4 C14 C13 119.0(3) no
Br1 C4 H4 108.9 no
C5 C4 H4 107.8 no
C14 C4 H4 108.6 no
C4 C5 H5 106.4 no
C6 C5 H5 107.1 no
C9 C5 H5 109.9 no
C5 C6 H6A 111.3 no
C5 C6 H6B 109.6 no
C7 C6 H6A 111.3 no
C7 C6 H6B 110.3 no
H6A C6 H6B 109.0 no
C6 C7 H7A 109.9 no
C6 C7 H7B 110.8 no
C8 C7 H7A 110.7 no
C8 C7 H7B 110.5 no
H7A C7 H7B 109.0 no
C7 C8 H8A 110.8 no
C7 C8 H8B 110.7 no
C9 C8 H8A 109.6 no
C9 C8 H8B 111.5 no
H8A C8 H8B 109.0 no
C5 C9 H9 110.1 no
C8 C9 H9 110.4 no
C10 C9 H9 103.4 no
C10 C11 H11A 108.4 no
C10 C11 H11B 108.6 no
C12 C11 H11A 107.0 no
C12 C11 H11B 108.9 no
H11A C11 H11B 109.0 no
C11 C12 H12 106.6 no
C13 C12 H12 107.0 no
C15 C12 H12 109.2 no
C12 C13 H13A 107.6 no
C12 C13 H13B 108.7 no
C14 C13 H13A 108.7 no
C14 C13 H13B 108.1 no
H13A C13 H13B 108.9 no
C12 C15 H15A 107.9 no
C12 C15 H15B 109.6 no
C12 C15 H15C 110.2 no
H15A C15 H15B 110.1 no
H15A C15 H15C 110.0 no
H15B C15 H15C 109.0 no

loop_
_geom_bond_atom_site_label_1
_geom_bond_atom_site_label_2
_geom_bond_site_symmetry_1
_geom_bond_site_symmetry_2
_geom_bond_distance
_geom_bond_publ_flag
Br1 C4 . . 1.966(3) yes
O2 C10 . . 1.210(4) yes
O3 C14 . . 1.214(4) yes
C4 C5 . . 1.502(4) yes
C4 C14 . . 1.508(5) yes
C5 C6 . . 1.530(5) yes
C5 C9 . . 1.533(4) yes
C6 C7 . . 1.544(5) yes
C7 C8 . . 1.531(6) yes
C8 C9 . . 1.531(5) yes
C9 C10 . . 1.504(5) yes
C10 C11 . . 1.504(4) yes
C11 C12 . . 1.533(4) yes
C12 C13 . . 1.529(4) yes
C12 C15 . . 1.528(5) yes
C13 C14 . . 1.498(4) yes
C4 H4 . . .960 no
C5 H5 . . .960 no
C6 H6A . . .960 no
C6 H6B . . .960 no
C7 H7A . . .960 no
C7 H7B . . .960 no
C8 H8A . . .960 no
C8 H8B . . .960 no
C9 H9 . . .960 no
C11 H11A . . .960 no
C11 H11B . . .959 no
C12 H12 . . .960 no
C13 H13A . . .960 no
C13 H13B . . .960 no
C15 H15A . . .960 no
C15 H15B . . .960 no
C15 H15C . . .960 no
